data_1532566
loop_
_publ_author_name
'Hyatt, N.C.'
'Gameson, I.'
'Moran, K.L.'
'Dupree, R.'

_publ_section_title
;
 Synthesis, structure and superconducting properties of the (Hg0.65 V0.35)
 Sr2 (Nd1-y Sry) Cu2 O6+d system
;
_journal_name_full 'Physica C (Amsterdam)'
_journal_page_first 160
_journal_page_last 168
_journal_volume 391
_journal_year 2003
_chemical_formula_sum 'Cu2 Hg0.6 Nd0.53 O6.94 Sr2.47 V0.4'
_chemical_name_systematic
;
Sr2 (Nd0.53 Sr0.47) ((Hg O2)0.6 (V O4)0.4) (Cu O2)2 O0.14
;
_space_group_IT_number 123
_symmetry_space_group_name_Hall '-P 4 2'
_symmetry_space_group_name_H-M 'P 4/m m m'
_cell_angle_alpha 90
_cell_angle_beta 90
_cell_angle_gamma 90
_cell_formula_units_Z 1
_cell_length_a 3.8765
_cell_length_b 3.8765
_cell_length_c 11.9232
_cell_volume 179.173
_citation_journal_id_ASTM PHYCE6
_cod_data_source_file Hyatt_PHYCE6_2003_875.cif
_cod_data_source_block Cu2Hg0.6Nd0.53O6.94Sr2.47V0.4
_cod_original_cell_volume 179.1729
_cod_database_code 1532566

loop_
_symmetry_equiv_pos_as_xyz
x,y,z
-y,x,z
-x,-y,z
y,-x,z
x,-y,-z
y,x,-z
-x,y,-z
-y,-x,-z
-x,-y,-z
y,-x,-z
x,y,-z
-y,x,-z
-x,y,z
-y,-x,z
x,-y,z
y,x,z

loop_
_atom_site_label
_atom_site_type_symbol
_atom_site_fract_x
_atom_site_fract_y
_atom_site_fract_z
_atom_site_occupancy
_atom_site_U_iso_or_equiv
O3 O-2 0.0324 0 0.126 0.1 0.0
O4 O-2 0.379 0.379 0 0.2 0.0
Nd1 Nd+3 0.5 0.5 0.5 0.53 0.0
O2 O-2 0 0 0.1643 0.6 0.0
Sr2 Sr+2 0.5 0.5 0.5 0.47 0.0
Cu1 Cu+2 0 0 0.3544 1 0.0
Sr1 Sr+2 0.5 0.5 0.2075 1 0.0
O5 O-2 0.5 0.5 0 0.14 0.0
V1 V+5 0.16 0 0 0.1 0.0
Hg1 Hg+2 0 0 0 0.6 0.0
O1 O-2 0.5 0 0.3633 1 0.0
